data_4134258
loop_
_publ_author_name
'Yu, Hao'
'Li, Songsong'
'Schwieter, Kenneth E.'
'Liu, Yun'
'Sun, Boran'
'Moore, Jeffrey S.'
'Schroeder, Charles M.'

_publ_contact_author
; 
Danielle L. Gray 
University of Illinois 
School of Chemical Sciences, Box 59-1 
505 South Mathews Avenue 
Urbana, Illinois  61801 
USA 
;
_publ_section_title
;
 Charge Transport in Sequence-Defined Conjugated Oligomers.
;
_journal_name_full 'Journal of the American Chemical Society'
_journal_paper_doi 10.1021/jacs.0c00043
_journal_year 2020
_chemical_formula_moiety 'C27 H21 N3 O3 S2'
_chemical_formula_sum 'C27 H21 N3 O3 S2'
_chemical_formula_weight 499.59
_space_group_crystal_system monoclinic
_space_group_IT_number 14
_space_group_name_Hall '-P 2yn'
_space_group_name_H-M_alt 'P 1 21/n 1'
_atom_sites_solution_hydrogens mixed
_audit_creation_method SHELXL-2016/6
_audit_update_record
; 
? 
;
_cell_angle_alpha 90
_cell_angle_beta 91.3013(9)
_cell_angle_gamma 90
_cell_formula_units_Z 4
_cell_length_a 6.6052(2)
_cell_length_b 26.8681(8)
_cell_length_c 13.2804(4)
_cell_measurement_reflns_used 19461
_cell_measurement_temperature 100(2)
_cell_measurement_theta_max 28.28
_cell_measurement_theta_min 2.74
_cell_volume 2356.25(12)
_computing_cell_refinement 'SAINT V8.37A (Bruker, 2014)'
_computing_data_collection 'APEX3 V2016.9-0 (Bruker, 2016)'
_computing_data_reduction
; 
SAINT V8.34A, XPREP v2014/2, (Bruker, 2014) SADABS V2016/2 
(Krause et al., 2015) 
;
_computing_molecular_graphics
; 
SHELXTL v2014-7 (Bruker, 2014), CrystalMaker v2.7.7 (CrystalMaker, 1994) 
;
_computing_publication_material 'XCIF V2014-2 (Bruker, 2014)'
_computing_structure_refinement 'SHELXL-2016-6 (Sheldrick, 2015a)'
_computing_structure_solution 'SHELXT-2014-5 (Sheldrick, 2015b)'
_diffrn_ambient_temperature 100(2)
_diffrn_measured_fraction_theta_full 0.999
_diffrn_measured_fraction_theta_max 0.997
_diffrn_measurement_device 'Bruker D8 Venture/Photon 100'
_diffrn_measurement_method 'profile data from \f and \w scans'
_diffrn_radiation_monochromator 'multilayer mirrors'
_diffrn_radiation_source 'microfocus sealed tube'
_diffrn_radiation_type MoK\a
_diffrn_radiation_wavelength 0.71073
_diffrn_radiation_wavelength_id dd55ssa
_diffrn_reflns_av_R_equivalents 0.0549
_diffrn_reflns_av_unetI/netI 0.0358
_diffrn_reflns_Laue_measured_fraction_full 0.999
_diffrn_reflns_Laue_measured_fraction_max 0.997
_diffrn_reflns_limit_h_max 8
_diffrn_reflns_limit_h_min -8
_diffrn_reflns_limit_k_max 35
_diffrn_reflns_limit_k_min -35
_diffrn_reflns_limit_l_max 17
_diffrn_reflns_limit_l_min -17
_diffrn_reflns_number 46182
_diffrn_reflns_point_group_measured_fraction_full 0.999
_diffrn_reflns_point_group_measured_fraction_max 0.997
_diffrn_reflns_theta_full 25.242
_diffrn_reflns_theta_max 28.296
_diffrn_reflns_theta_min 2.743
_exptl_absorpt_coefficient_mu 0.262
_exptl_absorpt_correction_T_max 0.9871
_exptl_absorpt_correction_T_min 0.9481
_exptl_absorpt_correction_type integration
_exptl_absorpt_process_details 'SADABS V2016/2 (Krause et al., 2015)'
_exptl_crystal_colour yellow
_exptl_crystal_density_diffrn 1.408
_exptl_crystal_density_method 'not measured'
_exptl_crystal_description tablet
_exptl_crystal_F_000 1040
_exptl_crystal_id dd55ssa
_exptl_crystal_preparation
; 
The data crystal was mounted using oil (Paratone-N, Exxon) to a 
0.3 mm cryo-loop (Hampton Research) with the (1 -1 -2) scattering 
planes roughly normal to the spindle axis. 
;
_exptl_crystal_size_max 0.210
_exptl_crystal_size_mid 0.137
_exptl_crystal_size_min 0.084
_refine_diff_density_max 0.353
_refine_diff_density_min -0.332
_refine_diff_density_rms 0.058
_refine_ls_extinction_coef 0.0073(4)
_refine_ls_extinction_expression Fc^*^=kFc[1+0.001xFc^2^\l^3^/sin(2\q)]^-1/4^
_refine_ls_extinction_method 'SHELXL-2016/6 (Sheldrick 2016)'
_refine_ls_goodness_of_fit_ref 1.047
_refine_ls_hydrogen_treatment mixed
_refine_ls_matrix_type full
_refine_ls_number_parameters 322
_refine_ls_number_reflns 5831
_refine_ls_number_restraints 0
_refine_ls_restrained_S_all 1.047
_refine_ls_R_factor_all 0.0624
_refine_ls_R_factor_gt 0.0428
_refine_ls_shift/su_max 0.001
_refine_ls_shift/su_mean 0.000
_refine_ls_structure_factor_coef Fsqd
_refine_ls_weighting_details 'w=1/[\s^2^(Fo^2^)+(0.0224P)^2^+2.2423P] where P=(Fo^2^+2Fc^2^)/3'
_refine_ls_weighting_scheme calc
_refine_ls_wR_factor_gt 0.0811
_refine_ls_wR_factor_ref 0.0880
_reflns_Friedel_coverage 0.000
_reflns_number_gt 4657
_reflns_number_total 5831
_reflns_threshold_expression 'I > 2\s(I)'
_cod_data_source_file ja0c00043_si_005.cif
_cod_data_source_block dd55ssa
_cod_original_sg_symbol_H-M 'P 21/n'
_cod_database_code 4134258
_shelx_shelxl_version_number 2016/6
_shelx_space_group_comment
; 
The symmetry employed for this shelxl refinement is uniquely defined 
by the following loop, which should always be used as a source of 
symmetry information in preference to the above space-group names. 
They are only intended as comments. 
;
_shelx_estimated_absorpt_t_min 0.947
_shelx_estimated_absorpt_t_max 0.978

loop_
_space_group_symop_operation_xyz
'x, y, z'
'-x+1/2, y+1/2, -z+1/2'
'-x, -y, -z'
'x-1/2, -y-1/2, z-1/2'

loop_
_atom_site_label
_atom_site_type_symbol
_atom_site_fract_x
_atom_site_fract_y
_atom_site_fract_z
_atom_site_U_iso_or_equiv
_atom_site_adp_type
_atom_site_occupancy
_atom_site_site_symmetry_order
_atom_site_calc_flag
_atom_site_refinement_flags_posn
_atom_site_refinement_flags_adp
_atom_site_refinement_flags_occupancy
_atom_site_disorder_assembly
_atom_site_disorder_group
S1 S 0.07489(7) 0.72124(2) 0.67851(4) 0.02486(12) Uani 1 1 d . . . . .
S2 S 0.44235(6) 0.43164(2) 0.44858(3) 0.01940(11) Uani 1 1 d . . . . .
O1 O 1.07558(18) 0.79959(4) 0.35411(9) 0.0179(3) Uani 1 1 d . . . . .
O2 O 1.26838(18) 0.43991(4) 0.01268(9) 0.0194(3) Uani 1 1 d . . . . .
O3 O 1.0620(2) 0.42601(4) 0.13409(9) 0.0243(3) Uani 1 1 d . . . . .
N1 N 0.8617(2) 0.83423(5) 0.45938(11) 0.0184(3) Uani 1 1 d . . . . .
N2 N 1.2336(2) 0.58532(5) 0.08994(10) 0.0137(3) Uani 1 1 d . . . . .
H2A H 1.276(3) 0.6138(8) 0.0616(15) 0.021 Uiso 1 1 d . U . . .
N3 N 1.1604(2) 0.45469(5) 0.08202(10) 0.0141(3) Uani 1 1 d . . . . .
C1 C 0.2918(2) 0.73483(7) 0.60900(12) 0.0179(3) Uani 1 1 d . . . . .
C2 C 0.3044(3) 0.78316(7) 0.57102(13) 0.0194(4) Uani 1 1 d . . . . .
H2 H 0.197438 0.806008 0.582224 0.023 Uiso 1 1 calc R U . . .
C3 C 0.4702(3) 0.79816(6) 0.51741(13) 0.0184(4) Uani 1 1 d . . . . .
H3 H 0.476209 0.831214 0.492243 0.022 Uiso 1 1 calc R U . . .
C4 C 0.6298(2) 0.76520(6) 0.49969(12) 0.0154(3) Uani 1 1 d . . . . .
C5 C 0.6163(2) 0.71695(6) 0.53744(12) 0.0164(3) Uani 1 1 d . . . . .
H5 H 0.723046 0.694082 0.525936 0.020 Uiso 1 1 calc R U . . .
C6 C 0.4499(3) 0.70164(6) 0.59158(12) 0.0176(3) Uani 1 1 d . . . . .
H6 H 0.443673 0.668590 0.616754 0.021 Uiso 1 1 calc R U . . .
C7 C 0.8074(2) 0.78389(6) 0.44651(12) 0.0149(3) Uani 1 1 d . . . . .
C8 C 1.0177(3) 0.84044(6) 0.40380(13) 0.0201(4) Uani 1 1 d . . . . .
H8 H 1.085898 0.871435 0.398565 0.024 Uiso 1 1 calc R U . . .
C9 C 0.9401(2) 0.76266(6) 0.38217(12) 0.0146(3) Uani 1 1 d . . . . .
C10 C 0.9770(2) 0.71457(6) 0.33446(12) 0.0140(3) Uani 1 1 d . . . . .
C11 C 1.1685(2) 0.70546(6) 0.29533(12) 0.0158(3) Uani 1 1 d . . . . .
H11 H 1.273381 0.729316 0.304743 0.019 Uiso 1 1 calc R U . . .
C12 C 1.2064(2) 0.66210(6) 0.24318(12) 0.0157(3) Uani 1 1 d . . . . .
H12 H 1.336713 0.656799 0.216320 0.019 Uiso 1 1 calc R U . . .
C13 C 1.0565(2) 0.62589(6) 0.22919(12) 0.0132(3) Uani 1 1 d . . . . .
C14 C 0.8666(2) 0.63437(6) 0.27053(12) 0.0152(3) Uani 1 1 d . . . . .
H14 H 0.763501 0.609878 0.263366 0.018 Uiso 1 1 calc R U . . .
C15 C 0.8271(2) 0.67818(6) 0.32190(12) 0.0161(3) Uani 1 1 d . . . . .
H15 H 0.696844 0.683503 0.348832 0.019 Uiso 1 1 calc R U . . .
C16 C 1.1016(2) 0.58127(6) 0.16954(12) 0.0129(3) Uani 1 1 d . . . . .
C17 C 1.2654(2) 0.54056(6) 0.04820(12) 0.0136(3) Uani 1 1 d . . . . .
H17 H 1.348734 0.533612 -0.007458 0.016 Uiso 1 1 calc R U . . .
C18 C 1.1540(2) 0.50666(6) 0.10164(12) 0.0126(3) Uani 1 1 d . . . . .
C19 C 1.0468(2) 0.53198(6) 0.17876(12) 0.0126(3) Uani 1 1 d . . . . .
C20 C 0.9017(2) 0.50949(6) 0.24956(12) 0.0126(3) Uani 1 1 d . . . . .
C21 C 0.6978(2) 0.50479(6) 0.22140(12) 0.0158(3) Uani 1 1 d . . . . .
H21 H 0.650802 0.518297 0.159022 0.019 Uiso 1 1 calc R U . . .
C22 C 0.5625(2) 0.48064(6) 0.28333(12) 0.0162(3) Uani 1 1 d . . . . .
H22 H 0.424730 0.477167 0.262346 0.019 Uiso 1 1 calc R U . . .
C23 C 0.6277(2) 0.46142(6) 0.37632(12) 0.0146(3) Uani 1 1 d . . . . .
C24 C 0.8302(2) 0.46685(6) 0.40581(12) 0.0168(3) Uani 1 1 d . . . . .
H24 H 0.876363 0.454382 0.469209 0.020 Uiso 1 1 calc R U . . .
C25 C 0.9649(2) 0.49052(6) 0.34259(12) 0.0151(3) Uani 1 1 d . . . . .
H25 H 1.102861 0.493792 0.363331 0.018 Uiso 1 1 calc R U . . .
C26 C 0.0863(4) 0.65563(8) 0.69830(19) 0.0423(6) Uani 1 1 d . . . . .
H26A H 0.091522 0.638610 0.633145 0.064 Uiso 1 1 calc R U . . .
H26B H -0.034253 0.644778 0.733969 0.064 Uiso 1 1 calc R U . . .
H26C H 0.207816 0.647458 0.738655 0.064 Uiso 1 1 calc R U . . .
C27 C 0.5805(3) 0.41204(7) 0.55982(13) 0.0248(4) Uani 1 1 d . . . . .
H27A H 0.688863 0.389173 0.540935 0.037 Uiso 1 1 calc R U . . .
H27B H 0.488499 0.395074 0.605400 0.037 Uiso 1 1 calc R U . . .
H27C H 0.639583 0.441176 0.593778 0.037 Uiso 1 1 calc R U . . .

loop_
_atom_site_aniso_label
_atom_site_aniso_U_11
_atom_site_aniso_U_22
_atom_site_aniso_U_33
_atom_site_aniso_U_23
_atom_site_aniso_U_13
_atom_site_aniso_U_12
S1 0.0178(2) 0.0292(3) 0.0280(2) -0.0036(2) 0.00824(18) -0.00321(18)
S2 0.0182(2) 0.0186(2) 0.0218(2) 0.00446(17) 0.00743(16) -0.00290(17)
O1 0.0230(6) 0.0100(6) 0.0208(6) -0.0034(5) 0.0060(5) -0.0038(5)
O2 0.0250(6) 0.0139(6) 0.0196(6) -0.0007(5) 0.0097(5) 0.0055(5)
O3 0.0354(7) 0.0119(6) 0.0261(7) 0.0022(5) 0.0148(6) -0.0034(5)
N1 0.0226(7) 0.0126(7) 0.0201(7) -0.0039(6) 0.0023(6) -0.0011(6)
N2 0.0168(7) 0.0102(7) 0.0143(7) 0.0016(5) 0.0055(5) -0.0008(5)
N3 0.0162(7) 0.0111(7) 0.0150(6) 0.0006(5) 0.0018(5) 0.0016(5)
C1 0.0161(8) 0.0219(9) 0.0157(8) -0.0041(7) 0.0014(6) -0.0024(7)
C2 0.0161(8) 0.0194(9) 0.0226(9) -0.0054(7) 0.0006(7) 0.0038(7)
C3 0.0192(8) 0.0152(8) 0.0206(8) -0.0016(7) -0.0004(7) -0.0005(7)
C4 0.0166(8) 0.0157(8) 0.0137(8) -0.0038(6) 0.0003(6) -0.0012(6)
C5 0.0166(8) 0.0158(8) 0.0169(8) -0.0051(7) 0.0021(6) 0.0017(6)
C6 0.0205(8) 0.0157(8) 0.0167(8) -0.0026(7) 0.0009(7) -0.0010(7)
C7 0.0178(8) 0.0107(8) 0.0162(8) -0.0020(6) -0.0008(6) 0.0001(6)
C8 0.0265(9) 0.0112(8) 0.0228(9) -0.0041(7) 0.0043(7) -0.0031(7)
C9 0.0163(8) 0.0119(8) 0.0156(8) -0.0010(6) 0.0012(6) -0.0037(6)
C10 0.0189(8) 0.0109(8) 0.0122(7) -0.0005(6) 0.0026(6) 0.0002(6)
C11 0.0155(8) 0.0127(8) 0.0192(8) -0.0005(6) 0.0019(6) -0.0038(6)
C12 0.0146(8) 0.0149(8) 0.0177(8) 0.0002(6) 0.0045(6) 0.0001(6)
C13 0.0184(8) 0.0096(7) 0.0119(7) 0.0010(6) 0.0033(6) 0.0001(6)
C14 0.0173(8) 0.0113(8) 0.0171(8) -0.0011(6) 0.0036(6) -0.0038(6)
C15 0.0164(8) 0.0141(8) 0.0180(8) -0.0022(6) 0.0069(6) -0.0008(6)
C16 0.0136(7) 0.0122(8) 0.0131(7) 0.0006(6) 0.0033(6) -0.0002(6)
C17 0.0156(8) 0.0122(8) 0.0130(7) -0.0006(6) 0.0025(6) 0.0021(6)
C18 0.0148(7) 0.0097(7) 0.0134(7) 0.0005(6) 0.0020(6) 0.0015(6)
C19 0.0141(7) 0.0113(8) 0.0125(7) 0.0011(6) 0.0010(6) 0.0006(6)
C20 0.0165(8) 0.0077(7) 0.0137(7) -0.0012(6) 0.0035(6) -0.0001(6)
C21 0.0176(8) 0.0169(8) 0.0131(8) 0.0015(6) 0.0018(6) 0.0004(6)
C22 0.0134(8) 0.0172(8) 0.0181(8) -0.0016(7) 0.0016(6) -0.0009(6)
C23 0.0172(8) 0.0105(8) 0.0164(8) -0.0010(6) 0.0071(6) -0.0013(6)
C24 0.0184(8) 0.0179(8) 0.0141(8) 0.0024(7) 0.0023(6) 0.0007(7)
C25 0.0140(8) 0.0152(8) 0.0162(8) -0.0012(6) 0.0007(6) -0.0006(6)
C26 0.0386(12) 0.0336(12) 0.0557(15) 0.0141(11) 0.0225(11) -0.0018(10)
C27 0.0323(10) 0.0249(10) 0.0176(8) 0.0056(7) 0.0068(8) -0.0063(8)

loop_
_atom_type_symbol
_atom_type_description
_atom_type_scat_dispersion_real
_atom_type_scat_dispersion_imag
_atom_type_scat_source
C C 0.0033 0.0016 'International Tables Vol C Tables 4.2.6.8 and 6.1.1.4'
H H 0.0000 0.0000 'International Tables Vol C Tables 4.2.6.8 and 6.1.1.4'
N N 0.0061 0.0033 'International Tables Vol C Tables 4.2.6.8 and 6.1.1.4'
O O 0.0106 0.0060 'International Tables Vol C Tables 4.2.6.8 and 6.1.1.4'
S S 0.1246 0.1234 'International Tables Vol C Tables 4.2.6.8 and 6.1.1.4'

loop_
_exptl_crystal_face_index_h
_exptl_crystal_face_index_k
_exptl_crystal_face_index_l
_exptl_crystal_face_perp_dist
0.00 2.00 1.00 0.0270
0.00 2.00 -1.00 0.0680
1.00 0.00 0.00 0.1040
-2.00 -1.00 -2.00 0.0610
0.00 -1.00 -1.00 0.0460
0.00 1.00 1.00 0.0190
0.00 -2.00 1.00 0.0200
0.00 -2.00 -1.00 0.0420
2.00 -3.00 -3.00 0.1020
1.00 3.00 0.00 0.1050

loop_
_geom_angle_atom_site_label_1
_geom_angle_atom_site_label_2
_geom_angle_atom_site_label_3
_geom_angle
_geom_angle_site_symmetry_1
_geom_angle_site_symmetry_3
_geom_angle_publ_flag
C1 S1 C26 104.49(9) . . ?
C23 S2 C27 103.54(8) . . ?
C8 O1 C9 105.03(13) . . ?
C8 N1 C7 105.01(14) . . ?
C17 N2 C16 110.54(13) . . ?
C17 N2 H2A 122.4(12) . . ?
C16 N2 H2A 126.2(12) . . ?
O3 N3 O2 122.38(13) . . ?
O3 N3 C18 119.61(13) . . ?
O2 N3 C18 118.01(13) . . ?
C2 C1 C6 118.91(15) . . ?
C2 C1 S1 115.99(13) . . ?
C6 C1 S1 125.09(14) . . ?
C3 C2 C1 120.81(16) . . ?
C3 C2 H2 119.6 . . ?
C1 C2 H2 119.6 . . ?
C2 C3 C4 120.74(16) . . ?
C2 C3 H3 119.6 . . ?
C4 C3 H3 119.6 . . ?
C5 C4 C3 118.26(15) . . ?
C5 C4 C7 123.25(15) . . ?
C3 C4 C7 118.43(15) . . ?
C6 C5 C4 121.28(15) . . ?
C6 C5 H5 119.4 . . ?
C4 C5 H5 119.4 . . ?
C5 C6 C1 120.00(16) . . ?
C5 C6 H6 120.0 . . ?
C1 C6 H6 120.0 . . ?
C9 C7 N1 108.19(14) . . ?
C9 C7 C4 133.57(15) . . ?
N1 C7 C4 118.24(14) . . ?
N1 C8 O1 114.55(15) . . ?
N1 C8 H8 122.7 . . ?
O1 C8 H8 122.7 . . ?
C7 C9 O1 107.22(14) . . ?
C7 C9 C10 139.23(15) . . ?
O1 C9 C10 113.53(13) . . ?
C15 C10 C11 118.45(15) . . ?
C15 C10 C9 123.03(15) . . ?
C11 C10 C9 118.45(14) . . ?
C12 C11 C10 120.61(15) . . ?
C12 C11 H11 119.7 . . ?
C10 C11 H11 119.7 . . ?
C11 C12 C13 121.20(15) . . ?
C11 C12 H12 119.4 . . ?
C13 C12 H12 119.4 . . ?
C12 C13 C14 118.24(14) . . ?
C12 C13 C16 119.16(14) . . ?
C14 C13 C16 122.57(14) . . ?
C15 C14 C13 120.73(15) . . ?
C15 C14 H14 119.6 . . ?
C13 C14 H14 119.6 . . ?
C14 C15 C10 120.74(15) . . ?
C14 C15 H15 119.6 . . ?
C10 C15 H15 119.6 . . ?
C19 C16 N2 108.25(14) . . ?
C19 C16 C13 132.68(14) . . ?
N2 C16 C13 118.95(14) . . ?
N2 C17 C18 106.79(14) . . ?
N2 C17 H17 126.6 . . ?
C18 C17 H17 126.6 . . ?
C17 C18 N3 122.46(14) . . ?
C17 C18 C19 109.46(14) . . ?
N3 C18 C19 128.00(14) . . ?
C16 C19 C18 104.95(13) . . ?
C16 C19 C20 128.39(14) . . ?
C18 C19 C20 126.62(14) . . ?
C25 C20 C21 118.22(15) . . ?
C25 C20 C19 121.74(14) . . ?
C21 C20 C19 119.97(14) . . ?
C22 C21 C20 120.91(15) . . ?
C22 C21 H21 119.5 . . ?
C20 C21 H21 119.5 . . ?
C21 C22 C23 120.40(15) . . ?
C21 C22 H22 119.8 . . ?
C23 C22 H22 119.8 . . ?
C24 C23 C22 119.00(15) . . ?
C24 C23 S2 124.64(13) . . ?
C22 C23 S2 116.36(12) . . ?
C25 C24 C23 120.10(15) . . ?
C25 C24 H24 119.9 . . ?
C23 C24 H24 120.0 . . ?
C24 C25 C20 121.35(15) . . ?
C24 C25 H25 119.3 . . ?
C20 C25 H25 119.3 . . ?
S1 C26 H26A 109.5 . . ?
S1 C26 H26B 109.5 . . ?
H26A C26 H26B 109.5 . . ?
S1 C26 H26C 109.5 . . ?
H26A C26 H26C 109.5 . . ?
H26B C26 H26C 109.5 . . ?
S2 C27 H27A 109.5 . . ?
S2 C27 H27B 109.5 . . ?
H27A C27 H27B 109.5 . . ?
S2 C27 H27C 109.5 . . ?
H27A C27 H27C 109.5 . . ?
H27B C27 H27C 109.5 . . ?

loop_
_geom_bond_atom_site_label_1
_geom_bond_atom_site_label_2
_geom_bond_distance
_geom_bond_site_symmetry_2
_geom_bond_publ_flag
S1 C1 1.7603(17) . ?
S1 C26 1.784(2) . ?
S2 C23 1.7646(16) . ?
S2 C27 1.7978(19) . ?
O1 C8 1.341(2) . ?
O1 C9 1.3926(19) . ?
O2 N3 1.2428(17) . ?
O3 N3 1.2305(17) . ?
N1 C8 1.292(2) . ?
N1 C7 1.409(2) . ?
N2 C17 1.343(2) . ?
N2 C16 1.390(2) . ?
N2 H2A 0.90(2) . ?
N3 C18 1.421(2) . ?
C1 C2 1.396(2) . ?
C1 C6 1.397(2) . ?
C2 C3 1.380(2) . ?
C2 H2 0.9500 . ?
C3 C4 1.401(2) . ?
C3 H3 0.9500 . ?
C4 C5 1.394(2) . ?
C4 C7 1.471(2) . ?
C5 C6 1.389(2) . ?
C5 H5 0.9500 . ?
C6 H6 0.9500 . ?
C7 C9 1.363(2) . ?
C8 H8 0.9500 . ?
C9 C10 1.462(2) . ?
C10 C15 1.399(2) . ?
C10 C11 1.400(2) . ?
C11 C12 1.381(2) . ?
C11 H11 0.9500 . ?
C12 C13 1.398(2) . ?
C12 H12 0.9500 . ?
C13 C14 1.399(2) . ?
C13 C16 1.471(2) . ?
C14 C15 1.388(2) . ?
C14 H14 0.9500 . ?
C15 H15 0.9500 . ?
C16 C19 1.379(2) . ?
C17 C18 1.378(2) . ?
C17 H17 0.9500 . ?
C18 C19 1.431(2) . ?
C19 C20 1.486(2) . ?
C20 C25 1.392(2) . ?
C20 C21 1.396(2) . ?
C21 C22 1.389(2) . ?
C21 H21 0.9500 . ?
C22 C23 1.398(2) . ?
C22 H22 0.9500 . ?
C23 C24 1.392(2) . ?
C24 C25 1.391(2) . ?
C24 H24 0.9500 . ?
C25 H25 0.9500 . ?
C26 H26A 0.9800 . ?
C26 H26B 0.9800 . ?
C26 H26C 0.9800 . ?
C27 H27A 0.9800 . ?
C27 H27B 0.9800 . ?
C27 H27C 0.9800 . ?

loop_
_geom_hbond_atom_site_label_D
_geom_hbond_atom_site_label_H
_geom_hbond_atom_site_label_A
_geom_hbond_distance_DH
_geom_hbond_distance_HA
_geom_hbond_distance_DA
_geom_hbond_angle_DHA
_geom_hbond_site_symmetry_A
N2 H2A N1 0.90(2) 2.04(2) 2.9087(19) 162.8(18) 4_675

loop_
_geom_torsion_atom_site_label_1
_geom_torsion_atom_site_label_2
_geom_torsion_atom_site_label_3
_geom_torsion_atom_site_label_4
_geom_torsion
_geom_torsion_site_symmetry_1
_geom_torsion_site_symmetry_2
_geom_torsion_site_symmetry_3
_geom_torsion_site_symmetry_4
_geom_torsion_publ_flag
C26 S1 C1 C2 171.23(15) . . . . ?
C26 S1 C1 C6 -10.12(18) . . . . ?
C6 C1 C2 C3 -0.2(3) . . . . ?
S1 C1 C2 C3 178.50(13) . . . . ?
C1 C2 C3 C4 0.1(3) . . . . ?
C2 C3 C4 C5 0.1(2) . . . . ?
C2 C3 C4 C7 -176.98(15) . . . . ?
C3 C4 C5 C6 -0.2(2) . . . . ?
C7 C4 C5 C6 176.75(15) . . . . ?
C4 C5 C6 C1 0.1(2) . . . . ?
C2 C1 C6 C5 0.1(2) . . . . ?
S1 C1 C6 C5 -178.46(13) . . . . ?
C8 N1 C7 C9 0.30(19) . . . . ?
C8 N1 C7 C4 -178.97(15) . . . . ?
C5 C4 C7 C9 35.3(3) . . . . ?
C3 C4 C7 C9 -147.76(19) . . . . ?
C5 C4 C7 N1 -145.64(16) . . . . ?
C3 C4 C7 N1 31.3(2) . . . . ?
C7 N1 C8 O1 0.1(2) . . . . ?
C9 O1 C8 N1 -0.4(2) . . . . ?
N1 C7 C9 O1 -0.56(18) . . . . ?
C4 C7 C9 O1 178.55(17) . . . . ?
N1 C7 C9 C10 -178.91(19) . . . . ?
C4 C7 C9 C10 0.2(4) . . . . ?
C8 O1 C9 C7 0.60(18) . . . . ?
C8 O1 C9 C10 179.42(14) . . . . ?
C7 C9 C10 C15 21.6(3) . . . . ?
O1 C9 C10 C15 -156.69(15) . . . . ?
C7 C9 C10 C11 -161.5(2) . . . . ?
O1 C9 C10 C11 20.2(2) . . . . ?
C15 C10 C11 C12 1.8(2) . . . . ?
C9 C10 C11 C12 -175.29(15) . . . . ?
C10 C11 C12 C13 -0.9(3) . . . . ?
C11 C12 C13 C14 -0.7(2) . . . . ?
C11 C12 C13 C16 177.50(15) . . . . ?
C12 C13 C14 C15 1.6(2) . . . . ?
C16 C13 C14 C15 -176.62(15) . . . . ?
C13 C14 C15 C10 -0.7(3) . . . . ?
C11 C10 C15 C14 -0.9(2) . . . . ?
C9 C10 C15 C14 175.97(16) . . . . ?
C17 N2 C16 C19 -0.14(19) . . . . ?
C17 N2 C16 C13 176.45(14) . . . . ?
C12 C13 C16 C19 143.05(18) . . . . ?
C14 C13 C16 C19 -38.8(3) . . . . ?
C12 C13 C16 N2 -32.5(2) . . . . ?
C14 C13 C16 N2 145.61(16) . . . . ?
C16 N2 C17 C18 -0.44(18) . . . . ?
N2 C17 C18 N3 -176.29(14) . . . . ?
N2 C17 C18 C19 0.85(18) . . . . ?
O3 N3 C18 C17 177.91(15) . . . . ?
O2 N3 C18 C17 -1.3(2) . . . . ?
O3 N3 C18 C19 1.3(2) . . . . ?
O2 N3 C18 C19 -177.85(15) . . . . ?
N2 C16 C19 C18 0.63(18) . . . . ?
C13 C16 C19 C18 -175.30(17) . . . . ?
N2 C16 C19 C20 -176.94(15) . . . . ?
C13 C16 C19 C20 7.1(3) . . . . ?
C17 C18 C19 C16 -0.92(18) . . . . ?
N3 C18 C19 C16 176.01(16) . . . . ?
C17 C18 C19 C20 176.72(15) . . . . ?
N3 C18 C19 C20 -6.4(3) . . . . ?
C16 C19 C20 C25 -92.6(2) . . . . ?
C18 C19 C20 C25 90.4(2) . . . . ?
C16 C19 C20 C21 90.6(2) . . . . ?
C18 C19 C20 C21 -86.5(2) . . . . ?
C25 C20 C21 C22 -1.7(2) . . . . ?
C19 C20 C21 C22 175.27(15) . . . . ?
C20 C21 C22 C23 1.3(2) . . . . ?
C21 C22 C23 C24 0.0(2) . . . . ?
C21 C22 C23 S2 179.87(13) . . . . ?
C27 S2 C23 C24 -0.42(17) . . . . ?
C27 S2 C23 C22 179.70(13) . . . . ?
C22 C23 C24 C25 -0.9(2) . . . . ?
S2 C23 C24 C25 179.27(13) . . . . ?
C23 C24 C25 C20 0.4(3) . . . . ?
C21 C20 C25 C24 0.8(2) . . . . ?
C19 C20 C25 C24 -176.09(15) . . . . ?
